data_7249757
loop_
_publ_author_name
'Nagdeve, Rahul D.'
'Thakur, Jyoti Swarup'
'Chandrashekharappa, Sandeep'
'Mondal, Pradip Kumar'
'Deb, Pran Kishore'
'Polentarutti, Maurizio'
'Bairagi, Keshab M.'
'Rakshit, Gourav'
'Alwassil, Osama I.'
'Pillay, Melendhran'
'Venugopala , Katharigatta N.'
'Nayak, Susanta K.'

_publ_section_title
;
 Structural Analysis, In Vitro Anti-tubercular Activities, and In Silico
 ADMET Evaluation of Ethyl 7-Methoxy-3-(4-Substituted
 Benzoyl)indolizine-1-carboxylates
;
_journal_name_full CrystEngComm
_journal_paper_doi 10.1039/D4CE01018C
_journal_year 2025
_chemical_formula_moiety 'C21 H21 N O4'
_chemical_formula_sum 'C21 H21 N O4'
_chemical_formula_weight 351.39
_chemical_melting_point 112
_chemical_name_common Indolizine
_chemical_name_systematic
;
ethyl 7-methoxy-2-methyl-3-(4-methylbenzoyl)indolizine-1-carboxylate
;
_space_group_crystal_system monoclinic
_space_group_IT_number 14
_space_group_name_Hall '-P 2ybc'
_space_group_name_H-M_alt 'P 1 21/c 1'
_atom_sites_solution_hydrogens difmap
_audit_creation_method SHELXL-2018/3
_audit_update_record
;
2024-12-01 deposited with the CCDC.	2024-12-12 downloaded from the CCDC.
;
_cell_angle_alpha 90
_cell_angle_beta 97.34(3)
_cell_angle_gamma 90
_cell_formula_units_Z 4
_cell_length_a 24.539(5)
_cell_length_b 4.4810(9)
_cell_length_c 16.013(3)
_cell_measurement_reflns_used 28249
_cell_measurement_temperature 100(2)
_cell_measurement_theta_max 29.8
_cell_measurement_theta_min 0.8
_cell_volume 1746.3(6)
_computing_cell_refinement 'XDS (Kabsch, 2010)'
_computing_data_collection 'Elettra Synchrotron - XRD1 BL'
_computing_data_reduction 'XDS (Kabsch, 2010)'
_computing_structure_refinement 'SHELXL-2018/3 (Sheldrick, 2018)'
_computing_structure_solution 'SHELXT 2018/2 (Sheldrick, 2018)'
_diffrn_ambient_temperature 100(2)
_diffrn_measured_fraction_theta_full 0.998
_diffrn_measured_fraction_theta_max 0.998
_diffrn_measurement_device_type 'Huber Kappa Goniometer, Pilatus 2M detector'
_diffrn_measurement_method 'Rotating crystal'
_diffrn_radiation_type Synchrotron
_diffrn_radiation_wavelength 0.700
_diffrn_reflns_av_R_equivalents 0.0396
_diffrn_reflns_av_unetI/netI 0.0253
_diffrn_reflns_Laue_measured_fraction_full 0.998
_diffrn_reflns_Laue_measured_fraction_max 0.998
_diffrn_reflns_limit_h_max 34
_diffrn_reflns_limit_h_min -34
_diffrn_reflns_limit_k_max 4
_diffrn_reflns_limit_k_min -6
_diffrn_reflns_limit_l_max 22
_diffrn_reflns_limit_l_min -22
_diffrn_reflns_number 28249
_diffrn_reflns_point_group_measured_fraction_full 0.998
_diffrn_reflns_point_group_measured_fraction_max 0.998
_diffrn_reflns_theta_full 24.835
_diffrn_reflns_theta_max 29.754
_diffrn_reflns_theta_min 0.824
_diffrn_source Synchrotron
_exptl_absorpt_coefficient_mu 0.089
_exptl_absorpt_correction_T_max 0.948
_exptl_absorpt_correction_T_min 0.941
_exptl_absorpt_correction_type multi-scan
_exptl_absorpt_process_details 'SADABS (Sheldrick, 2001)'
_exptl_crystal_colour colorless
_exptl_crystal_density_diffrn 1.336
_exptl_crystal_density_meas 1.34
_exptl_crystal_description block
_exptl_crystal_F_000 744
_exptl_crystal_size_max 0.100
_exptl_crystal_size_mid 0.050
_exptl_crystal_size_min 0.020
_exptl_transmission_factor_max 0.998
_exptl_transmission_factor_min 0.991
_refine_diff_density_max 0.436
_refine_diff_density_min -0.216
_refine_diff_density_rms 0.054
_refine_ls_extinction_method none
_refine_ls_goodness_of_fit_ref 1.002
_refine_ls_hydrogen_treatment refall
_refine_ls_matrix_type full
_refine_ls_number_parameters 319
_refine_ls_number_reflns 5220
_refine_ls_number_restraints 0
_refine_ls_restrained_S_all 1.002
_refine_ls_R_factor_all 0.0497
_refine_ls_R_factor_gt 0.0429
_refine_ls_shift/su_max 0.001
_refine_ls_shift/su_mean 0.000
_refine_ls_structure_factor_coef Fsqd
_refine_ls_weighting_details 'w=1/[\s^2^(Fo^2^)+(0.0855P)^2^+0.3195P] where P=(Fo^2^+2Fc^2^)/3'
_refine_ls_weighting_scheme calc
_refine_ls_wR_factor_gt 0.1191
_refine_ls_wR_factor_ref 0.1259
_reflns_Friedel_coverage 0.000
_reflns_number_gt 4476
_reflns_number_total 5220
_reflns_threshold_expression 'I > 2\s(I)'
_cod_data_source_file d4ce01018c2.cif
_cod_data_source_block 5n
_cod_original_cell_volume 1746.4(6)
_cod_original_sg_symbol_H-M 'P 21/c'
_cod_database_code 7249757
_shelx_shelxl_version_number 2018/3
_shelx_space_group_comment
;
The symmetry employed for this shelxl refinement is uniquely defined
by the following loop, which should always be used as a source of
symmetry information in preference to the above space-group names.
They are only intended as comments.
;
_shelx_estimated_absorpt_t_min 0.991
_shelx_estimated_absorpt_t_max 0.998

loop_
_space_group_symop_operation_xyz
'x, y, z'
'-x, y+1/2, -z+1/2'
'-x, -y, -z'
'x, -y-1/2, z-1/2'

loop_
_atom_site_label
_atom_site_type_symbol
_atom_site_fract_x
_atom_site_fract_y
_atom_site_fract_z
_atom_site_U_iso_or_equiv
_atom_site_adp_type
_atom_site_occupancy
_atom_site_site_symmetry_order
_atom_site_calc_flag
_atom_site_refinement_flags_posn
_atom_site_refinement_flags_adp
_atom_site_refinement_flags_occupancy
_atom_site_disorder_assembly
_atom_site_disorder_group
O2 O 0.39819(3) 0.29193(18) 0.64175(4) 0.02627(16) Uani 1 1 d . . . . .
O3 O 0.12419(3) 0.22567(19) 0.56797(4) 0.02808(17) Uani 1 1 d . . . . .
O1 O 0.37650(3) 0.04633(19) 0.75538(4) 0.02905(17) Uani 1 1 d . . . . .
O4 O 0.30730(3) 0.99378(17) 0.42325(4) 0.02807(17) Uani 1 1 d . . . . .
N1 N 0.23145(3) 0.46638(18) 0.58291(4) 0.02013(16) Uani 1 1 d . . . . .
C5 C 0.28818(4) 0.4614(2) 0.59189(5) 0.01964(17) Uani 1 1 d . . . . .
C6 C 0.30539(4) 0.2683(2) 0.66042(5) 0.01957(17) Uani 1 1 d . . . . .
C10 C 0.25791(4) 0.1593(2) 0.69242(5) 0.01906(17) Uani 1 1 d . . . . .
C4 C 0.31619(4) 0.6370(2) 0.53796(5) 0.02205(18) Uani 1 1 d . . . . .
H4 H 0.3559(6) 0.628(3) 0.5421(9) 0.028(3) Uiso 1 1 d . . . . .
C7 C 0.36146(4) 0.1887(2) 0.69193(5) 0.02164(18) Uani 1 1 d . . . . .
C13 C 0.15389(4) 0.2031(2) 0.63640(5) 0.02137(18) Uani 1 1 d . . . . .
C12 C 0.21193(4) 0.2810(2) 0.64399(5) 0.01970(17) Uani 1 1 d . . . . .
C14 C 0.12895(4) 0.0942(2) 0.71046(5) 0.02069(17) Uani 1 1 d . . . . .
C15 C 0.14331(4) 0.2154(2) 0.79060(6) 0.02297(18) Uani 1 1 d . . . . .
H15 H 0.1723(6) 0.370(3) 0.7985(9) 0.032(4) Uiso 1 1 d . . . . .
C20 C 0.08657(4) -0.1145(2) 0.69816(6) 0.02368(19) Uani 1 1 d . . . . .
H19 H 0.0764(6) -0.200(3) 0.6422(9) 0.029(3) Uiso 1 1 d . . . . .
C2 C 0.22808(5) 0.8220(2) 0.47365(6) 0.0255(2) Uani 1 1 d . . . . .
H2 H 0.2072(6) 0.958(3) 0.4324(9) 0.032(4) Uiso 1 1 d . . . . .
C11 C 0.25888(4) -0.0609(2) 0.76284(5) 0.02207(18) Uani 1 1 d . . . . .
H11A H 0.2679(6) 0.038(4) 0.8157(10) 0.034(4) Uiso 1 1 d . . . . .
H11B H 0.2883(6) -0.209(3) 0.7597(9) 0.027(3) Uiso 1 1 d . . . . .
H11C H 0.2242(6) -0.163(3) 0.7631(10) 0.032(4) Uiso 1 1 d . . . . .
C3 C 0.28601(4) 0.8139(2) 0.47890(6) 0.02342(19) Uani 1 1 d . . . . .
C1 C 0.20172(4) 0.6494(2) 0.52528(6) 0.02367(19) Uani 1 1 d . . . . .
H1 H 0.1631(5) 0.650(3) 0.5271(8) 0.020(3) Uiso 1 1 d . . . . .
C18 C 0.05969(4) -0.2038(2) 0.76502(6) 0.0259(2) Uani 1 1 d . . . . .
H18 H 0.0310(6) -0.360(4) 0.7554(10) 0.034(4) Uiso 1 1 d . . . . .
C16 C 0.11510(4) 0.1315(2) 0.85680(6) 0.02369(19) Uani 1 1 d . . . . .
H16 H 0.1242(6) 0.231(3) 0.9108(10) 0.035(4) Uiso 1 1 d . . . . .
C17 C 0.07313(4) -0.0794(2) 0.84519(6) 0.02346(19) Uani 1 1 d . . . . .
C21 C 0.04277(5) -0.1715(3) 0.91718(7) 0.0318(2) Uani 1 1 d . . . . .
H21A H 0.0469(7) -0.019(4) 0.9620(11) 0.049(5) Uiso 1 1 d . . . . .
H21B H 0.0553(8) -0.367(5) 0.9413(12) 0.054(5) Uiso 1 1 d . . . . .
H21C H 0.0029(8) -0.197(4) 0.8968(12) 0.057(5) Uiso 1 1 d . . . . .
C19 C 0.36523(5) 0.9826(3) 0.42213(7) 0.0335(2) Uani 1 1 d . . . . .
H20A H 0.3850(7) 1.039(4) 0.4787(11) 0.042(4) Uiso 1 1 d . . . . .
H20B H 0.3729(7) 1.121(4) 0.3778(11) 0.042(4) Uiso 1 1 d . . . . .
H20C H 0.3775(6) 0.787(4) 0.4096(10) 0.039(4) Uiso 1 1 d . . . . .
C8 C 0.45489(5) 0.2383(4) 0.67311(8) 0.0376(3) Uani 1 1 d . . . . .
H8A H 0.4603(8) 0.023(5) 0.6792(12) 0.055(5) Uiso 1 1 d . . . . .
H8B H 0.4626(8) 0.332(4) 0.7293(12) 0.052(5) Uiso 1 1 d . . . . .
C9 C 0.48945(5) 0.3606(4) 0.61002(9) 0.0464(3) Uani 1 1 d . . . . .
H9A H 0.5274(9) 0.346(5) 0.6322(14) 0.070(6) Uiso 1 1 d . . . . .
H9B H 0.4809(8) 0.574(5) 0.5990(13) 0.063(6) Uiso 1 1 d . . . . .
H9C H 0.4831(9) 0.246(5) 0.5561(14) 0.063(6) Uiso 1 1 d . . . . .

loop_
_atom_site_aniso_label
_atom_site_aniso_U_11
_atom_site_aniso_U_22
_atom_site_aniso_U_33
_atom_site_aniso_U_23
_atom_site_aniso_U_13
_atom_site_aniso_U_12
O2 0.0223(3) 0.0372(4) 0.0190(3) 0.0021(3) 0.0017(2) 0.0003(3)
O3 0.0269(3) 0.0416(4) 0.0145(3) 0.0007(3) -0.0019(2) 0.0015(3)
O1 0.0292(4) 0.0385(4) 0.0185(3) 0.0058(3) -0.0004(3) 0.0046(3)
O4 0.0429(4) 0.0260(3) 0.0158(3) 0.0035(2) 0.0054(3) -0.0021(3)
N1 0.0260(4) 0.0223(4) 0.0118(3) -0.0002(3) 0.0010(3) 0.0031(3)
C5 0.0261(4) 0.0201(4) 0.0125(3) -0.0017(3) 0.0016(3) 0.0016(3)
C6 0.0234(4) 0.0217(4) 0.0132(3) -0.0012(3) 0.0009(3) 0.0011(3)
C10 0.0253(4) 0.0199(4) 0.0116(3) -0.0016(3) 0.0009(3) 0.0008(3)
C4 0.0301(4) 0.0220(4) 0.0140(4) -0.0011(3) 0.0029(3) 0.0001(3)
C7 0.0249(4) 0.0249(4) 0.0147(4) -0.0019(3) 0.0009(3) 0.0011(3)
C13 0.0248(4) 0.0263(4) 0.0126(3) -0.0014(3) 0.0008(3) 0.0025(3)
C12 0.0247(4) 0.0225(4) 0.0116(3) -0.0004(3) 0.0012(3) 0.0012(3)
C14 0.0223(4) 0.0256(4) 0.0137(3) -0.0008(3) 0.0004(3) 0.0027(3)
C15 0.0259(4) 0.0280(4) 0.0147(4) -0.0017(3) 0.0013(3) -0.0023(4)
C20 0.0218(4) 0.0308(5) 0.0175(4) -0.0036(3) -0.0011(3) 0.0016(3)
C2 0.0370(5) 0.0251(4) 0.0138(4) 0.0017(3) 0.0009(3) 0.0061(4)
C11 0.0280(4) 0.0229(4) 0.0150(4) 0.0026(3) 0.0012(3) 0.0008(3)
C3 0.0375(5) 0.0211(4) 0.0119(3) -0.0012(3) 0.0039(3) 0.0005(4)
C1 0.0307(5) 0.0255(4) 0.0141(4) 0.0005(3) 0.0004(3) 0.0065(4)
C18 0.0216(4) 0.0328(5) 0.0228(4) -0.0018(4) 0.0013(3) -0.0019(4)
C16 0.0264(4) 0.0300(5) 0.0144(4) -0.0011(3) 0.0020(3) 0.0014(4)
C17 0.0207(4) 0.0314(5) 0.0184(4) 0.0017(3) 0.0029(3) 0.0031(3)
C21 0.0284(5) 0.0438(6) 0.0246(5) 0.0012(4) 0.0085(4) -0.0023(4)
C19 0.0439(6) 0.0356(6) 0.0219(5) 0.0039(4) 0.0077(4) -0.0066(5)
C8 0.0226(5) 0.0616(8) 0.0276(5) 0.0042(5) -0.0002(4) 0.0006(5)
C9 0.0281(5) 0.0766(11) 0.0355(6) 0.0030(6) 0.0079(5) -0.0048(6)

loop_
_atom_type_symbol
_atom_type_description
_atom_type_scat_dispersion_real
_atom_type_scat_dispersion_imag
_atom_type_scat_source
C C 0.0033 0.0016 'International Tables Vol C Tables 4.2.6.8 and 6.1.1.4'
H H 0.0000 0.0000 'International Tables Vol C Tables 4.2.6.8 and 6.1.1.4'
N N 0.0064 0.0033 'International Tables Vol C Tables 4.2.6.8 and 6.1.1.4'
O O 0.0110 0.0060 'International Tables Vol C Tables 4.2.6.8 and 6.1.1.4'

loop_
_geom_angle_atom_site_label_1
_geom_angle_atom_site_label_2
_geom_angle_atom_site_label_3
_geom_angle
_geom_angle_site_symmetry_1
_geom_angle_site_symmetry_3
_geom_angle_publ_flag
C7 O2 C8 114.88(8) . . ?
C3 O4 C19 117.16(9) . . ?
C1 N1 C5 121.45(8) . . ?
C1 N1 C12 128.23(8) . . ?
C5 N1 C12 110.15(7) . . ?
N1 C5 C4 119.38(8) . . ?
N1 C5 C6 106.68(8) . . ?
C4 C5 C6 133.92(9) . . ?
C10 C6 C5 108.20(8) . . ?
C10 C6 C7 125.23(8) . . ?
C5 C6 C7 126.55(9) . . ?
C12 C10 C6 107.92(8) . . ?
C12 C10 C11 127.61(9) . . ?
C6 C10 C11 124.39(8) . . ?
C3 C4 C5 118.74(9) . . ?
C3 C4 H4 121.4(9) . . ?
C5 C4 H4 119.9(8) . . ?
O1 C7 O2 121.17(9) . . ?
O1 C7 C6 126.42(9) . . ?
O2 C7 C6 112.41(8) . . ?
O3 C13 C12 120.81(9) . . ?
O3 C13 C14 118.49(9) . . ?
C12 C13 C14 120.70(8) . . ?
C10 C12 N1 107.04(8) . . ?
C10 C12 C13 131.70(9) . . ?
N1 C12 C13 119.84(8) . . ?
C20 C14 C15 119.14(9) . . ?
C20 C14 C13 118.94(8) . . ?
C15 C14 C13 121.66(9) . . ?
C16 C15 C14 120.25(9) . . ?
C16 C15 H15 120.8(9) . . ?
C14 C15 H15 118.8(9) . . ?
C18 C20 C14 120.30(9) . . ?
C18 C20 H19 120.2(8) . . ?
C14 C20 H19 119.5(8) . . ?
C1 C2 C3 120.24(9) . . ?
C1 C2 H2 120.8(9) . . ?
C3 C2 H2 119.0(9) . . ?
C10 C11 H11A 109.9(10) . . ?
C10 C11 H11B 110.3(8) . . ?
H11A C11 H11B 105.7(12) . . ?
C10 C11 H11C 112.7(9) . . ?
H11A C11 H11C 108.6(13) . . ?
H11B C11 H11C 109.4(13) . . ?
O4 C3 C4 125.18(10) . . ?
O4 C3 C2 114.51(9) . . ?
C4 C3 C2 120.31(9) . . ?
C2 C1 N1 119.80(9) . . ?
C2 C1 H1 124.8(8) . . ?
N1 C1 H1 115.3(8) . . ?
C20 C18 C17 120.92(9) . . ?
C20 C18 H18 118.8(9) . . ?
C17 C18 H18 120.3(9) . . ?
C15 C16 C17 120.90(9) . . ?
C15 C16 H16 118.4(9) . . ?
C17 C16 H16 120.7(9) . . ?
C16 C17 C18 118.44(9) . . ?
C16 C17 C21 120.85(9) . . ?
C18 C17 C21 120.71(10) . . ?
C17 C21 H21A 110.6(11) . . ?
C17 C21 H21B 112.4(11) . . ?
H21A C21 H21B 109.2(15) . . ?
C17 C21 H21C 110.0(11) . . ?
H21A C21 H21C 108.9(15) . . ?
H21B C21 H21C 105.6(16) . . ?
O4 C19 H20A 110.3(9) . . ?
O4 C19 H20B 105.8(10) . . ?
H20A C19 H20B 112.3(14) . . ?
O4 C19 H20C 112.1(10) . . ?
H20A C19 H20C 106.9(14) . . ?
H20B C19 H20C 109.4(14) . . ?
O2 C8 C9 107.95(10) . . ?
O2 C8 H8A 108.2(11) . . ?
C9 C8 H8A 110.2(11) . . ?
O2 C8 H8B 108.1(11) . . ?
C9 C8 H8B 113.4(11) . . ?
H8A C8 H8B 108.8(16) . . ?
C8 C9 H9A 109.4(13) . . ?
C8 C9 H9B 110.3(12) . . ?
H9A C9 H9B 107.8(18) . . ?
C8 C9 H9C 110.7(12) . . ?
H9A C9 H9C 108.8(17) . . ?
H9B C9 H9C 109.6(17) . . ?

loop_
_geom_bond_atom_site_label_1
_geom_bond_atom_site_label_2
_geom_bond_distance
_geom_bond_site_symmetry_2
_geom_bond_publ_flag
O2 C7 1.3629(12) . ?
O2 C8 1.4377(14) . ?
O3 C13 1.2402(11) . ?
O1 C7 1.2163(12) . ?
O4 C3 1.3547(12) . ?
O4 C19 1.4249(16) . ?
N1 C1 1.3726(12) . ?
N1 C5 1.3814(12) . ?
N1 C12 1.4127(12) . ?
C5 C4 1.4105(13) . ?
C5 C6 1.4185(12) . ?
C6 C10 1.4182(13) . ?
C6 C7 1.4484(13) . ?
C10 C12 1.3958(13) . ?
C10 C11 1.4963(12) . ?
C4 C3 1.3757(13) . ?
C4 H4 0.970(14) . ?
C13 C12 1.4564(13) . ?
C13 C14 1.4848(13) . ?
C14 C20 1.3938(14) . ?
C14 C15 1.3966(12) . ?
C15 C16 1.3899(13) . ?
C15 H15 0.989(16) . ?
C20 C18 1.3862(14) . ?
C20 H19 0.977(15) . ?
C2 C1 1.3555(14) . ?
C2 C3 1.4137(15) . ?
C2 H2 0.993(15) . ?
C11 H11A 0.957(16) . ?
C11 H11B 0.987(14) . ?
C11 H11C 0.967(15) . ?
C1 H1 0.953(13) . ?
C18 C17 1.3997(14) . ?
C18 H18 0.991(16) . ?
C16 C17 1.3927(15) . ?
C16 H16 0.973(16) . ?
C17 C21 1.5077(14) . ?
C21 H21A 0.986(19) . ?
C21 H21B 0.99(2) . ?
C21 H21C 1.00(2) . ?
C19 H20A 1.004(17) . ?
C19 H20B 0.978(18) . ?
C19 H20C 0.958(17) . ?
C8 C9 1.5029(18) . ?
C8 H8A 0.98(2) . ?
C8 H8B 0.989(19) . ?
C9 H9A 0.96(2) . ?
C9 H9B 0.99(2) . ?
C9 H9C 1.00(2) . ?

loop_
_geom_torsion_atom_site_label_1
_geom_torsion_atom_site_label_2
_geom_torsion_atom_site_label_3
_geom_torsion_atom_site_label_4
_geom_torsion
_geom_torsion_site_symmetry_1
_geom_torsion_site_symmetry_2
_geom_torsion_site_symmetry_3
_geom_torsion_site_symmetry_4
_geom_torsion_publ_flag
C1 N1 C5 C4 -3.15(13) . . . . ?
C12 N1 C5 C4 -178.72(8) . . . . ?
C1 N1 C5 C6 175.52(8) . . . . ?
C12 N1 C5 C6 -0.05(10) . . . . ?
N1 C5 C6 C10 -0.26(10) . . . . ?
C4 C5 C6 C10 178.12(9) . . . . ?
N1 C5 C6 C7 178.49(9) . . . . ?
C4 C5 C6 C7 -3.12(17) . . . . ?
C5 C6 C10 C12 0.48(10) . . . . ?
C7 C6 C10 C12 -178.29(8) . . . . ?
C5 C6 C10 C11 177.40(8) . . . . ?
C7 C6 C10 C11 -1.37(14) . . . . ?
N1 C5 C4 C3 1.40(13) . . . . ?
C6 C5 C4 C3 -176.83(9) . . . . ?
C8 O2 C7 O1 -4.38(15) . . . . ?
C8 O2 C7 C6 175.68(9) . . . . ?
C10 C6 C7 O1 -8.94(16) . . . . ?
C5 C6 C7 O1 172.51(9) . . . . ?
C10 C6 C7 O2 170.99(8) . . . . ?
C5 C6 C7 O2 -7.55(14) . . . . ?
C6 C10 C12 N1 -0.50(10) . . . . ?
C11 C10 C12 N1 -177.29(8) . . . . ?
C6 C10 C12 C13 165.42(9) . . . . ?
C11 C10 C12 C13 -11.37(16) . . . . ?
C1 N1 C12 C10 -174.84(9) . . . . ?
C5 N1 C12 C10 0.35(10) . . . . ?
C1 N1 C12 C13 17.25(14) . . . . ?
C5 N1 C12 C13 -167.57(8) . . . . ?
O3 C13 C12 C10 -144.81(10) . . . . ?
C14 C13 C12 C10 35.07(15) . . . . ?
O3 C13 C12 N1 19.63(14) . . . . ?
C14 C13 C12 N1 -160.48(8) . . . . ?
O3 C13 C14 C20 33.08(14) . . . . ?
C12 C13 C14 C20 -146.81(10) . . . . ?
O3 C13 C14 C15 -140.90(10) . . . . ?
C12 C13 C14 C15 39.21(14) . . . . ?
C20 C14 C15 C16 -0.87(15) . . . . ?
C13 C14 C15 C16 173.10(9) . . . . ?
C15 C14 C20 C18 -1.04(15) . . . . ?
C13 C14 C20 C18 -175.17(9) . . . . ?
C19 O4 C3 C4 4.57(14) . . . . ?
C19 O4 C3 C2 -176.47(9) . . . . ?
C5 C4 C3 O4 179.90(8) . . . . ?
C5 C4 C3 C2 1.00(14) . . . . ?
C1 C2 C3 O4 179.21(9) . . . . ?
C1 C2 C3 C4 -1.77(14) . . . . ?
C3 C2 C1 N1 0.08(14) . . . . ?
C5 N1 C1 C2 2.40(14) . . . . ?
C12 N1 C1 C2 177.11(9) . . . . ?
C14 C20 C18 C17 2.24(16) . . . . ?
C14 C15 C16 C17 1.62(15) . . . . ?
C15 C16 C17 C18 -0.44(15) . . . . ?
C15 C16 C17 C21 179.65(10) . . . . ?
C20 C18 C17 C16 -1.48(15) . . . . ?
C20 C18 C17 C21 178.43(10) . . . . ?
C7 O2 C8 C9 179.06(11) . . . . ?
